data_7239444
loop_
_publ_author_name
'Parihar, Sanjay'
'Jadeja, R. N.'
'Gupta, Vivek K.'

_publ_section_title
;
 Novel oxovanadium(iv) complexes with 4-acyl pyrazolone ligands:
 synthesis, crystal structure and catalytic activity towards the oxidation
 of benzylic alcohols
;
_journal_issue 20
_journal_name_full 'RSC Advances'
_journal_page_first 10295
_journal_paper_doi 10.1039/c3ra46896h
_journal_volume 4
_journal_year 2014
_chemical_formula_moiety 'C36 H32 N4 O6 V, C2 H3 N'
_chemical_formula_sum 'C38 H35 N5 O6 V'
_chemical_formula_weight 708.65
_chemical_name_systematic
;
 Bis(5-methyl-4-benzoyl-2-p-tolyl-2,4-dihydro-pyrazol-3-one)V(IV)
 acetonitrile solvate 
;
_space_group_IT_number 14
_space_group_name_Hall '-P 2ybc'
_space_group_name_H-M_alt 'P 1 21/c 1'
_symmetry_cell_setting monoclinic
_symmetry_space_group_name_Hall '-P 2ybc'
_symmetry_space_group_name_H-M 'P 1 21/c 1'
_atom_sites_solution_hydrogens geom
_atom_sites_solution_primary direct
_atom_sites_solution_secondary difmap
_audit_creation_method SHELXL-97
_cell_angle_alpha 90.00
_cell_angle_beta 105.196(4)
_cell_angle_gamma 90.00
_cell_formula_units_Z 4
_cell_length_a 17.2079(7)
_cell_length_b 11.4667(5)
_cell_length_c 18.6877(8)
_cell_measurement_reflns_used 5156
_cell_measurement_temperature 293(2)
_cell_measurement_theta_max 28.9490
_cell_measurement_theta_min 3.3659
_cell_volume 3558.5(3)
_computing_cell_refinement 'SAINT 6.45  (Bruker, 2003)'
_computing_data_collection 'SMART 5.628 (Bruker, 2003)'
_computing_data_reduction 'SAINT 6.45  (Bruker, 2003)'
_computing_molecular_graphics 'ORTEP3 (Farrugia, 1997)'
_computing_publication_material PLATON(Spek,1999)
_computing_structure_refinement 'SHELXL-97 (Sheldrick, 2008)'
_computing_structure_solution 'SHELXS-97 (Sheldrick, 2008)'
_diffrn_ambient_temperature 293(2)
_diffrn_measured_fraction_theta_full 0.997
_diffrn_measured_fraction_theta_max 0.998
_diffrn_measurement_device_type 'CCD area detector'
_diffrn_measurement_method 'phi and omega scans'
_diffrn_radiation_monochromator graphite
_diffrn_radiation_source 'fine-focus sealed tube'
_diffrn_radiation_type MoK\a
_diffrn_radiation_wavelength 0.71073
_diffrn_reflns_av_R_equivalents 0.0324
_diffrn_reflns_av_unetI/netI 0.0587
_diffrn_reflns_limit_h_max 21
_diffrn_reflns_limit_h_min -14
_diffrn_reflns_limit_k_max 13
_diffrn_reflns_limit_k_min -14
_diffrn_reflns_limit_l_max 17
_diffrn_reflns_limit_l_min -23
_diffrn_reflns_number 14753
_diffrn_reflns_theta_full 26.00
_diffrn_reflns_theta_max 26.00
_diffrn_reflns_theta_min 3.37
_exptl_absorpt_coefficient_mu 0.332
_exptl_absorpt_correction_T_max 0.9366
_exptl_absorpt_correction_T_min 0.9070
_exptl_absorpt_correction_type multi-scan
_exptl_absorpt_process_details 'SADABS; Bruker, 2003'
_exptl_crystal_colour blue
_exptl_crystal_density_diffrn 1.323
_exptl_crystal_density_method 'not measured'
_exptl_crystal_description block
_exptl_crystal_F_000 1476
_exptl_crystal_size_max 0.30
_exptl_crystal_size_mid 0.20
_exptl_crystal_size_min 0.20
_refine_diff_density_max 0.303
_refine_diff_density_min -0.428
_refine_diff_density_rms 0.045
_refine_ls_extinction_method none
_refine_ls_goodness_of_fit_ref 1.022
_refine_ls_hydrogen_treatment mixed
_refine_ls_matrix_type full
_refine_ls_number_parameters 493
_refine_ls_number_reflns 6979
_refine_ls_number_restraints 3
_refine_ls_restrained_S_all 1.022
_refine_ls_R_factor_all 0.0884
_refine_ls_R_factor_gt 0.0522
_refine_ls_shift/su_max 0.001
_refine_ls_shift/su_mean 0.000
_refine_ls_structure_factor_coef Fsqd
_refine_ls_weighting_details 'calc w=1/[\s^2^(Fo^2^)+(0.0574P)^2^+0.3120P] where P=(Fo^2^+2Fc^2^)/3'
_refine_ls_weighting_scheme calc
_refine_ls_wR_factor_gt 0.1164
_refine_ls_wR_factor_ref 0.1380
_reflns_number_gt 4587
_reflns_number_total 6979
_reflns_threshold_expression >2sigma(I)
_cod_data_source_file c3ra46896h.txt
_cod_data_source_block jadeja12
_cod_original_sg_symbol_H-M 'P 21/c'
_cod_database_code 7239444

loop_
_symmetry_equiv_pos_as_xyz
'x, y, z'
'-x, y+1/2, -z+1/2'
'-x, -y, -z'
'x, -y-1/2, z-1/2'

loop_
_atom_site_label
_atom_site_type_symbol
_atom_site_fract_x
_atom_site_fract_y
_atom_site_fract_z
_atom_site_U_iso_or_equiv
_atom_site_adp_type
_atom_site_occupancy
_atom_site_symmetry_multiplicity
_atom_site_calc_flag
_atom_site_refinement_flags
_atom_site_disorder_assembly
_atom_site_disorder_group
C3 C 0.59816(15) 0.9374(2) 0.40900(14) 0.0417(6) Uani 1 1 d . . .
C4 C 0.59546(15) 0.8937(2) 0.47937(13) 0.0408(6) Uani 1 1 d . . .
C5 C 0.51626(15) 0.8446(2) 0.46711(15) 0.0457(7) Uani 1 1 d . . .
C6 C 0.49837(15) 0.9356(2) 0.28383(14) 0.0438(6) Uani 1 1 d . . .
C7 C 0.52690(17) 1.0310(3) 0.25317(16) 0.0575(8) Uani 1 1 d . . .
H7 H 0.5658 1.0793 0.2826 0.069 Uiso 1 1 calc R . .
C8 C 0.49696(18) 1.0537(3) 0.17832(16) 0.0637(9) Uani 1 1 d . . .
H8 H 0.5164 1.1177 0.1578 0.076 Uiso 1 1 calc R . .
C9 C 0.43888(18) 0.9838(3) 0.13311(16) 0.0575(8) Uani 1 1 d . . .
C10 C 0.41178(17) 0.8890(3) 0.16490(15) 0.0584(8) Uani 1 1 d . . .
H10 H 0.3732 0.8403 0.1354 0.070 Uiso 1 1 calc R . .
C11 C 0.44078(16) 0.8647(3) 0.23968(15) 0.0526(7) Uani 1 1 d . . .
H11 H 0.4214 0.8005 0.2601 0.063 Uiso 1 1 calc R . .
C12 C 0.4046(2) 1.0151(4) 0.05249(17) 0.0825(11) Uani 1 1 d . . .
H12A H 0.3818 0.9467 0.0253 0.124 Uiso 1 1 calc R . .
H12B H 0.4467 1.0451 0.0327 0.124 Uiso 1 1 calc R . .
H12C H 0.3635 1.0732 0.0483 0.124 Uiso 1 1 calc R . .
C13 C 0.47713(17) 0.7924(3) 0.52236(17) 0.0670(9) Uani 1 1 d . . .
H13A H 0.4199 0.7893 0.5015 0.101 Uiso 1 1 calc R . .
H13B H 0.4889 0.8396 0.5663 0.101 Uiso 1 1 calc R . .
H13C H 0.4975 0.7150 0.5347 0.101 Uiso 1 1 calc R . .
C14 C 0.65866(16) 0.9074(2) 0.54330(14) 0.0452(7) Uani 1 1 d . . .
C15 C 0.66036(15) 0.8437(3) 0.61335(14) 0.0458(7) Uani 1 1 d . . .
C16 C 0.66351(19) 0.7236(3) 0.61491(17) 0.0653(9) Uani 1 1 d . . .
H16 H 0.6622 0.6820 0.5719 0.078 Uiso 1 1 calc R . .
C17 C 0.6687(2) 0.6652(3) 0.6810(2) 0.0835(11) Uani 1 1 d . . .
H17 H 0.6713 0.5842 0.6823 0.100 Uiso 1 1 calc R . .
C18 C 0.6699(2) 0.7260(5) 0.7441(2) 0.0851(12) Uani 1 1 d . . .
H18 H 0.6731 0.6864 0.7882 0.102 Uiso 1 1 calc R . .
C19 C 0.6663(2) 0.8442(5) 0.74238(18) 0.0857(12) Uani 1 1 d . . .
H19 H 0.6667 0.8853 0.7854 0.103 Uiso 1 1 calc R . .
C20 C 0.66191(18) 0.9040(3) 0.67718(16) 0.0626(8) Uani 1 1 d . . .
H20 H 0.6600 0.9851 0.6766 0.075 Uiso 1 1 calc R . .
C23 C 0.91736(15) 0.9933(3) 0.55317(14) 0.0435(6) Uani 1 1 d . . .
C24 C 0.91737(15) 0.8709(3) 0.54274(14) 0.0461(7) Uani 1 1 d . . .
C25 C 0.99489(17) 0.8333(3) 0.58340(15) 0.0528(7) Uani 1 1 d . . .
C26 C 1.01880(15) 1.1267(3) 0.63631(14) 0.0466(7) Uani 1 1 d . . .
C27 C 1.08304(17) 1.1258(3) 0.69930(15) 0.0601(8) Uani 1 1 d . . .
H27 H 1.1082 1.0558 0.7170 0.072 Uiso 1 1 calc R . .
C28 C 1.10965(18) 1.2295(3) 0.73573(16) 0.0652(9) Uani 1 1 d . . .
H28 H 1.1538 1.2274 0.7770 0.078 Uiso 1 1 calc R . .
C29 C 1.07405(17) 1.3344(3) 0.71385(16) 0.0607(8) Uani 1 1 d . . .
C30 C 1.01115(19) 1.3330(3) 0.65009(19) 0.0774(10) Uani 1 1 d . . .
H30 H 0.9862 1.4031 0.6325 0.093 Uiso 1 1 calc R . .
C31 C 0.98384(18) 1.2317(3) 0.61148(18) 0.0684(9) Uani 1 1 d . . .
H31 H 0.9417 1.2348 0.5686 0.082 Uiso 1 1 calc R . .
C32 C 1.1044(2) 1.4453(3) 0.7542(2) 0.0860(11) Uani 1 1 d . . .
H32A H 1.1341 1.4888 0.7263 0.129 Uiso 1 1 calc R . .
H32B H 1.1389 1.4270 0.8022 0.129 Uiso 1 1 calc R . .
H32C H 1.0596 1.4909 0.7599 0.129 Uiso 1 1 calc R . .
C33 C 1.03234(19) 0.7142(3) 0.5912(2) 0.0816(11) Uani 1 1 d . . .
H33A H 1.0899 0.7215 0.6027 0.122 Uiso 1 1 calc R . .
H33B H 1.0133 0.6721 0.5456 0.122 Uiso 1 1 calc R . .
H33C H 1.0178 0.6728 0.6305 0.122 Uiso 1 1 calc R . .
C34 C 0.85010(17) 0.8127(3) 0.49489(15) 0.0480(7) Uani 1 1 d . . .
C35 C 0.84174(16) 0.6835(3) 0.49388(16) 0.0491(7) Uani 1 1 d . . .
C36 C 0.81892(19) 0.6254(3) 0.42657(18) 0.0654(9) Uani 1 1 d . . .
H36 H 0.8118 0.6664 0.3824 0.078 Uiso 1 1 calc R . .
C37 C 0.8067(2) 0.5056(4) 0.4255(2) 0.0845(11) Uani 1 1 d . . .
H37 H 0.7938 0.4657 0.3806 0.101 Uiso 1 1 calc R . .
C38 C 0.8135(2) 0.4463(3) 0.4901(3) 0.0851(12) Uani 1 1 d . . .
H38 H 0.8050 0.3662 0.4890 0.102 Uiso 1 1 calc R . .
C39 C 0.8327(2) 0.5034(3) 0.5559(2) 0.0830(11) Uani 1 1 d . . .
H39 H 0.8356 0.4627 0.5996 0.100 Uiso 1 1 calc R . .
C40 C 0.8480(2) 0.6221(3) 0.55839(18) 0.0689(9) Uani 1 1 d . . .
H40 H 0.8626 0.6605 0.6038 0.083 Uiso 1 1 calc R . .
N1 N 0.47543(13) 0.8547(2) 0.39790(12) 0.0510(6) Uani 1 1 d . . .
N2 N 0.52637(12) 0.9115(2) 0.36127(11) 0.0449(5) Uani 1 1 d . . .
N21 N 1.03888(14) 0.9209(2) 0.61668(13) 0.0559(6) Uani 1 1 d . . .
N22 N 0.99146(13) 1.0211(2) 0.59904(12) 0.0463(6) Uani 1 1 d . . .
O1 O 0.65488(10) 0.98948(17) 0.38830(9) 0.0482(5) Uani 1 1 d . . .
O2 O 0.71903(11) 0.97276(18) 0.54537(9) 0.0544(5) Uani 1 1 d . . .
O3 O 0.86374(10) 1.06995(16) 0.52902(10) 0.0495(5) Uani 1 1 d . . .
O4 O 0.79437(12) 0.86878(17) 0.45284(10) 0.0578(5) Uani 1 1 d . . .
O5 O 0.72317(11) 1.17866(17) 0.46965(10) 0.0582(5) Uani 1 1 d . . .
O6 O 0.79904(12) 1.0747(2) 0.37300(12) 0.0675(7) Uani 1 1 d D . .
V1 V 0.75254(3) 1.04911(4) 0.46063(2) 0.04407(16) Uani 1 1 d . . .
C41 C 0.731(4) 0.212(4) 0.636(2) 0.20(2) Uani 0.37(2) 1 d P A 1
H41A H 0.6865 0.1594 0.6249 0.297 Uiso 0.37(2) 1 calc PR A 1
H41B H 0.7755 0.1779 0.6209 0.297 Uiso 0.37(2) 1 calc PR A 1
H41C H 0.7157 0.2836 0.6086 0.297 Uiso 0.37(2) 1 calc PR A 1
C42 C 0.7540(18) 0.236(3) 0.710(2) 0.106(8) Uani 0.37(2) 1 d P A 1
N43 N 0.7526(10) 0.253(3) 0.7686(12) 0.142(12) Uani 0.37(2) 1 d P A 1
N43A N 0.7335(5) 0.3600(15) 0.7290(7) 0.152(5) Uani 0.63(2) 1 d P A 2
C41A C 0.765(2) 0.2094(15) 0.6422(15) 0.172(10) Uani 0.63(2) 1 d P A 2
H41D H 0.7376 0.2288 0.5919 0.257 Uiso 0.63(2) 1 calc PR A 2
H41E H 0.7486 0.1333 0.6538 0.257 Uiso 0.63(2) 1 calc PR A 2
H41F H 0.8221 0.2097 0.6479 0.257 Uiso 0.63(2) 1 calc PR A 2
C42A C 0.7451(10) 0.2949(17) 0.6922(7) 0.094(4) Uani 0.63(2) 1 d P A 2
H61 H 0.8479(6) 1.080(3) 0.3794(14) 0.072(11) Uiso 1 1 d D . .
H62 H 0.7758(14) 1.104(3) 0.3335(11) 0.095(14) Uiso 1 1 d D . .

loop_
_atom_site_aniso_label
_atom_site_aniso_U_11
_atom_site_aniso_U_22
_atom_site_aniso_U_33
_atom_site_aniso_U_23
_atom_site_aniso_U_13
_atom_site_aniso_U_12
C3 0.0341(14) 0.0408(16) 0.0476(15) -0.0012(13) 0.0063(11) 0.0005(13)
C4 0.0413(15) 0.0404(15) 0.0407(14) 0.0022(12) 0.0109(11) 0.0016(13)
C5 0.0375(14) 0.0446(16) 0.0551(17) 0.0046(13) 0.0124(12) -0.0036(13)
C6 0.0355(14) 0.0456(16) 0.0464(15) 0.0034(13) 0.0040(11) 0.0035(13)
C7 0.0482(17) 0.061(2) 0.0558(18) 0.0079(15) -0.0002(13) -0.0150(16)
C8 0.0565(19) 0.070(2) 0.0603(19) 0.0218(17) 0.0066(15) -0.0068(18)
C9 0.0481(17) 0.072(2) 0.0485(17) 0.0039(16) 0.0062(13) 0.0066(17)
C10 0.0536(18) 0.061(2) 0.0518(17) -0.0091(16) -0.0019(13) -0.0037(17)
C11 0.0515(17) 0.0451(17) 0.0552(17) 0.0029(14) 0.0032(13) -0.0043(15)
C12 0.074(2) 0.111(3) 0.056(2) 0.014(2) 0.0051(16) 0.007(2)
C13 0.0460(17) 0.083(2) 0.073(2) 0.0170(18) 0.0177(15) -0.0086(17)
C14 0.0451(16) 0.0463(16) 0.0454(15) -0.0007(13) 0.0137(12) 0.0000(14)
C15 0.0416(15) 0.0537(18) 0.0404(15) 0.0039(14) 0.0079(11) -0.0026(14)
C16 0.070(2) 0.061(2) 0.0604(19) 0.0051(17) 0.0076(15) -0.0078(19)
C17 0.080(3) 0.074(3) 0.088(3) 0.032(2) 0.007(2) -0.011(2)
C18 0.068(2) 0.126(4) 0.061(2) 0.040(3) 0.0151(17) -0.005(3)
C19 0.077(3) 0.131(4) 0.052(2) 0.010(2) 0.0227(17) 0.010(3)
C20 0.064(2) 0.073(2) 0.0520(18) 0.0051(17) 0.0174(14) 0.0041(18)
C23 0.0353(14) 0.0525(18) 0.0427(15) 0.0043(14) 0.0099(11) 0.0005(14)
C24 0.0384(15) 0.0504(18) 0.0484(15) 0.0050(14) 0.0098(12) 0.0001(14)
C25 0.0405(16) 0.0544(19) 0.0629(18) 0.0104(16) 0.0124(13) 0.0036(15)
C26 0.0334(14) 0.0600(19) 0.0462(15) 0.0025(14) 0.0098(11) -0.0025(15)
C27 0.0502(18) 0.070(2) 0.0534(17) 0.0086(16) 0.0015(14) 0.0054(17)
C28 0.0487(18) 0.092(3) 0.0477(17) -0.0028(18) 0.0000(13) -0.009(2)
C29 0.0437(17) 0.078(2) 0.0599(18) -0.0125(18) 0.0128(14) -0.0080(17)
C30 0.054(2) 0.064(2) 0.099(3) -0.006(2) -0.0079(18) 0.0025(19)
C31 0.0490(18) 0.065(2) 0.075(2) -0.0022(18) -0.0133(15) -0.0031(18)
C32 0.076(2) 0.093(3) 0.086(3) -0.031(2) 0.016(2) -0.016(2)
C33 0.053(2) 0.066(2) 0.117(3) 0.005(2) 0.0067(19) 0.0172(19)
C34 0.0468(16) 0.0486(17) 0.0514(16) 0.0008(14) 0.0175(13) 0.0036(15)
C35 0.0417(15) 0.0485(17) 0.0576(18) 0.0012(15) 0.0141(13) 0.0020(14)
C36 0.063(2) 0.064(2) 0.070(2) -0.0039(18) 0.0180(16) -0.0011(19)
C37 0.080(3) 0.070(3) 0.104(3) -0.027(2) 0.024(2) -0.009(2)
C38 0.065(2) 0.048(2) 0.143(4) 0.006(3) 0.028(3) -0.0013(19)
C39 0.073(3) 0.069(3) 0.104(3) 0.026(2) 0.017(2) -0.004(2)
C40 0.070(2) 0.066(2) 0.070(2) 0.0040(18) 0.0153(17) 0.001(2)
N1 0.0391(12) 0.0551(15) 0.0578(14) 0.0101(12) 0.0106(11) -0.0072(12)
N2 0.0349(12) 0.0492(14) 0.0480(13) 0.0051(11) 0.0063(10) -0.0043(11)
N21 0.0372(13) 0.0607(17) 0.0667(15) 0.0108(13) 0.0082(11) 0.0066(13)
N22 0.0335(12) 0.0517(15) 0.0503(13) 0.0068(11) 0.0048(10) 0.0029(11)
O1 0.0329(10) 0.0622(13) 0.0460(10) 0.0068(9) 0.0040(8) -0.0085(9)
O2 0.0512(11) 0.0629(13) 0.0466(11) 0.0019(9) 0.0084(9) -0.0166(11)
O3 0.0342(10) 0.0494(12) 0.0585(11) 0.0037(9) 0.0011(8) -0.0007(9)
O4 0.0544(12) 0.0508(12) 0.0572(11) 0.0005(10) -0.0051(9) 0.0041(11)
O5 0.0414(11) 0.0477(12) 0.0798(13) 0.0026(10) 0.0055(10) 0.0003(10)
O6 0.0322(12) 0.106(2) 0.0628(14) 0.0233(14) 0.0100(10) -0.0005(12)
V1 0.0316(2) 0.0474(3) 0.0500(3) 0.0053(2) 0.00499(19) -0.0040(2)
C41 0.26(5) 0.23(3) 0.109(18) -0.105(19) 0.05(2) -0.14(3)
C42 0.104(14) 0.099(17) 0.12(2) -0.052(15) 0.047(14) -0.054(14)
N43 0.120(11) 0.21(2) 0.105(13) -0.095(15) 0.040(9) -0.054(13)
N43A 0.155(7) 0.181(13) 0.097(6) -0.067(8) -0.010(5) 0.037(7)
C41A 0.31(3) 0.092(9) 0.155(18) -0.045(8) 0.140(19) -0.047(11)
C42A 0.125(7) 0.088(8) 0.064(5) -0.019(7) 0.016(5) -0.010(8)

loop_
_atom_type_symbol
_atom_type_description
_atom_type_scat_dispersion_real
_atom_type_scat_dispersion_imag
_atom_type_scat_source
C C 0.0033 0.0016 'International Tables Vol C Tables 4.2.6.8 and 6.1.1.4'
H H 0.0000 0.0000 'International Tables Vol C Tables 4.2.6.8 and 6.1.1.4'
N N 0.0061 0.0033 'International Tables Vol C Tables 4.2.6.8 and 6.1.1.4'
O O 0.0106 0.0060 'International Tables Vol C Tables 4.2.6.8 and 6.1.1.4'
V V 0.3005 0.5294 'International Tables Vol C Tables 4.2.6.8 and 6.1.1.4'

loop_
_geom_angle_atom_site_label_1
_geom_angle_atom_site_label_2
_geom_angle_atom_site_label_3
_geom_angle
O1 C3 N2 122.5(2)
O1 C3 C4 130.8(2)
N2 C3 C4 106.7(2)
C14 C4 C3 123.0(2)
C14 C4 C5 132.4(2)
C3 C4 C5 104.5(2)
N1 C5 C4 111.4(2)
N1 C5 C13 119.7(2)
C4 C5 C13 128.8(2)
C11 C6 C7 119.8(3)
C11 C6 N2 119.5(2)
C7 C6 N2 120.7(2)
C8 C7 C6 119.3(3)
C8 C7 H7 120.3
C6 C7 H7 120.3
C7 C8 C9 121.8(3)
C7 C8 H8 119.1
C9 C8 H8 119.1
C10 C9 C8 117.8(3)
C10 C9 C12 122.0(3)
C8 C9 C12 120.2(3)
C9 C10 C11 121.4(3)
C9 C10 H10 119.3
C11 C10 H10 119.3
C6 C11 C10 119.9(3)
C6 C11 H11 120.1
C10 C11 H11 120.1
C9 C12 H12A 109.5
C9 C12 H12B 109.5
H12A C12 H12B 109.5
C9 C12 H12C 109.5
H12A C12 H12C 109.5
H12B C12 H12C 109.5
C5 C13 H13A 109.5
C5 C13 H13B 109.5
H13A C13 H13B 109.5
C5 C13 H13C 109.5
H13A C13 H13C 109.5
H13B C13 H13C 109.5
O2 C14 C4 122.6(2)
O2 C14 C15 115.7(2)
C4 C14 C15 121.8(2)
C20 C15 C16 119.6(3)
C20 C15 C14 120.4(3)
C16 C15 C14 119.9(3)
C15 C16 C17 119.6(3)
C15 C16 H16 120.2
C17 C16 H16 120.2
C18 C17 C16 120.4(4)
C18 C17 H17 119.8
C16 C17 H17 119.8
C19 C18 C17 119.9(3)
C19 C18 H18 120.0
C17 C18 H18 120.0
C18 C19 C20 120.5(4)
C18 C19 H19 119.7
C20 C19 H19 119.7
C15 C20 C19 120.0(3)
C15 C20 H20 120.0
C19 C20 H20 120.0
O3 C23 N22 122.0(3)
O3 C23 C24 131.6(2)
N22 C23 C24 106.4(2)
C23 C24 C25 105.2(2)
C23 C24 C34 121.3(2)
C25 C24 C34 133.4(3)
N21 C25 C24 111.5(3)
N21 C25 C33 118.1(3)
C24 C25 C33 130.4(3)
C31 C26 C27 118.4(3)
C31 C26 N22 121.7(2)
C27 C26 N22 120.0(3)
C26 C27 C28 119.8(3)
C26 C27 H27 120.1
C28 C27 H27 120.1
C29 C28 C27 123.0(3)
C29 C28 H28 118.5
C27 C28 H28 118.5
C28 C29 C30 115.9(3)
C28 C29 C32 121.8(3)
C30 C29 C32 122.2(3)
C31 C30 C29 122.7(3)
C31 C30 H30 118.6
C29 C30 H30 118.6
C26 C31 C30 120.1(3)
C26 C31 H31 119.9
C30 C31 H31 119.9
C29 C32 H32A 109.5
C29 C32 H32B 109.5
H32A C32 H32B 109.5
C29 C32 H32C 109.5
H32A C32 H32C 109.5
H32B C32 H32C 109.5
C25 C33 H33A 109.5
C25 C33 H33B 109.5
H33A C33 H33B 109.5
C25 C33 H33C 109.5
H33A C33 H33C 109.5
H33B C33 H33C 109.5
O4 C34 C24 121.1(3)
O4 C34 C35 116.7(3)
C24 C34 C35 122.2(3)
C40 C35 C36 119.2(3)
C40 C35 C34 120.9(3)
C36 C35 C34 119.6(3)
C35 C36 C37 119.6(3)
C35 C36 H36 120.2
C37 C36 H36 120.2
C38 C37 C36 120.2(4)
C38 C37 H37 119.9
C36 C37 H37 119.9
C39 C38 C37 120.5(4)
C39 C38 H38 119.8
C37 C38 H38 119.8
C38 C39 C40 120.2(4)
C38 C39 H39 119.9
C40 C39 H39 119.9
C35 C40 C39 120.2(3)
C35 C40 H40 119.9
C39 C40 H40 119.9
C5 N1 N2 106.3(2)
C3 N2 N1 111.0(2)
C3 N2 C6 129.3(2)
N1 N2 C6 119.7(2)
C25 N21 N22 106.8(2)
C23 N22 N21 110.2(2)
C23 N22 C26 129.8(2)
N21 N22 C26 119.3(2)
C3 O1 V1 121.96(16)
C14 O2 V1 128.98(16)
C23 O3 V1 128.59(18)
C34 O4 V1 130.67(18)
V1 O6 H61 120.1(18)
V1 O6 H62 126(2)
H61 O6 H62 110.2(16)
O5 V1 O1 99.10(9)
O5 V1 O3 95.57(9)
O1 V1 O3 165.20(8)
O5 V1 O2 99.06(9)
O1 V1 O2 91.14(7)
O3 V1 O2 88.45(7)
O5 V1 O6 98.87(11)
O1 V1 O6 86.71(8)
O3 V1 O6 89.13(8)
O2 V1 O6 162.06(10)
O5 V1 O4 177.78(9)
O1 V1 O4 82.22(8)
O3 V1 O4 83.17(7)
O2 V1 O4 79.09(8)
O6 V1 O4 82.97(9)
N43 C42 C41 163(4)
C42A C41A H41D 109.5
C42A C41A H41E 109.5
H41D C41A H41E 109.5
C42A C41A H41F 109.5
H41D C41A H41F 109.5
H41E C41A H41F 109.5
N43A C42A C41A 177(2)

loop_
_geom_bond_atom_site_label_1
_geom_bond_atom_site_label_2
_geom_bond_distance
C3 O1 1.287(3)
C3 N2 1.354(3)
C3 C4 1.420(3)
C4 C14 1.398(3)
C4 C5 1.436(3)
C5 N1 1.305(3)
C5 C13 1.497(4)
C6 C11 1.377(4)
C6 C7 1.383(4)
C6 N2 1.427(3)
C7 C8 1.383(4)
C7 H7 0.9300
C8 C9 1.383(4)
C8 H8 0.9300
C9 C10 1.377(4)
C9 C12 1.510(4)
C10 C11 1.384(4)
C10 H10 0.9300
C11 H11 0.9300
C12 H12A 0.9600
C12 H12B 0.9600
C12 H12C 0.9600
C13 H13A 0.9600
C13 H13B 0.9600
C13 H13C 0.9600
C14 O2 1.273(3)
C14 C15 1.493(4)
C15 C20 1.373(4)
C15 C16 1.378(4)
C16 C17 1.387(4)
C16 H16 0.9300
C17 C18 1.365(5)
C17 H17 0.9300
C18 C19 1.357(5)
C18 H18 0.9300
C19 C20 1.383(4)
C19 H19 0.9300
C20 H20 0.9300
C23 O3 1.269(3)
C23 N22 1.375(3)
C23 C24 1.416(4)
C24 C25 1.418(4)
C24 C34 1.429(4)
C25 N21 1.312(4)
C25 C33 1.501(4)
C26 C31 1.371(4)
C26 C27 1.388(4)
C26 N22 1.414(4)
C27 C28 1.388(4)
C27 H27 0.9300
C28 C29 1.363(4)
C28 H28 0.9300
C29 C30 1.384(4)
C29 C32 1.500(4)
C30 C31 1.384(4)
C30 H30 0.9300
C31 H31 0.9300
C32 H32A 0.9600
C32 H32B 0.9600
C32 H32C 0.9600
C33 H33A 0.9600
C33 H33B 0.9600
C33 H33C 0.9600
C34 O4 1.247(3)
C34 C35 1.488(4)
C35 C40 1.376(4)
C35 C36 1.386(4)
C36 C37 1.389(5)
C36 H36 0.9300
C37 C38 1.362(5)
C37 H37 0.9300
C38 C39 1.355(5)
C38 H38 0.9300
C39 C40 1.385(5)
C39 H39 0.9300
C40 H40 0.9300
N1 N2 1.406(3)
N21 N22 1.398(3)
O1 V1 1.9818(17)
O2 V1 2.0212(18)
O3 V1 2.0175(17)
O4 V1 2.207(2)
O5 V1 1.592(2)
O6 V1 2.024(2)
O6 H61 0.819(10)
O6 H62 0.812(10)
C41 C42 1.37(5)
C41 H41A 0.9600
C41 H41B 0.9600
C41 H41C 0.9600
C42 N43 1.12(3)
N43A C42A 1.067(14)
C41A C42A 1.46(3)
C41A H41D 0.9600
C41A H41E 0.9600
C41A H41F 0.9600

loop_
_geom_torsion_atom_site_label_1
_geom_torsion_atom_site_label_2
_geom_torsion_atom_site_label_3
_geom_torsion_atom_site_label_4
_geom_torsion
O1 C3 C4 C14 3.7(5)
N2 C3 C4 C14 -178.1(2)
O1 C3 C4 C5 -179.6(3)
N2 C3 C4 C5 -1.4(3)
C14 C4 C5 N1 177.2(3)
C3 C4 C5 N1 0.9(3)
C14 C4 C5 C13 0.5(5)
C3 C4 C5 C13 -175.8(3)
C11 C6 C7 C8 0.0(4)
N2 C6 C7 C8 -178.3(3)
C6 C7 C8 C9 0.3(5)
C7 C8 C9 C10 -0.6(5)
C7 C8 C9 C12 176.8(3)
C8 C9 C10 C11 0.7(5)
C12 C9 C10 C11 -176.7(3)
C7 C6 C11 C10 0.1(4)
N2 C6 C11 C10 178.4(3)
C9 C10 C11 C6 -0.4(5)
C3 C4 C14 O2 9.2(4)
C5 C4 C14 O2 -166.4(3)
C3 C4 C14 C15 -169.3(2)
C5 C4 C14 C15 15.0(5)
O2 C14 C15 C20 61.4(3)
C4 C14 C15 C20 -120.0(3)
O2 C14 C15 C16 -116.1(3)
C4 C14 C15 C16 62.5(4)
C20 C15 C16 C17 -0.3(5)
C14 C15 C16 C17 177.2(3)
C15 C16 C17 C18 0.6(5)
C16 C17 C18 C19 -0.2(6)
C17 C18 C19 C20 -0.4(6)
C16 C15 C20 C19 -0.3(4)
C14 C15 C20 C19 -177.8(3)
C18 C19 C20 C15 0.7(5)
O3 C23 C24 C25 179.6(3)
N22 C23 C24 C25 -1.2(3)
O3 C23 C24 C34 3.6(4)
N22 C23 C24 C34 -177.2(2)
C23 C24 C25 N21 0.7(3)
C34 C24 C25 N21 176.1(3)
C23 C24 C25 C33 -177.2(3)
C34 C24 C25 C33 -1.8(5)
C31 C26 C27 C28 0.6(4)
N22 C26 C27 C28 -180.0(3)
C26 C27 C28 C29 1.9(5)
C27 C28 C29 C30 -3.0(5)
C27 C28 C29 C32 -179.7(3)
C28 C29 C30 C31 1.8(5)
C32 C29 C30 C31 178.5(3)
C27 C26 C31 C30 -1.8(5)
N22 C26 C31 C30 178.8(3)
C29 C30 C31 C26 0.6(5)
C23 C24 C34 O4 10.3(4)
C25 C24 C34 O4 -164.5(3)
C23 C24 C34 C35 -168.1(2)
C25 C24 C34 C35 17.1(5)
O4 C34 C35 C40 -126.5(3)
C24 C34 C35 C40 52.0(4)
O4 C34 C35 C36 46.6(4)
C24 C34 C35 C36 -134.9(3)
C40 C35 C36 C37 -3.2(5)
C34 C35 C36 C37 -176.4(3)
C35 C36 C37 C38 3.0(5)
C36 C37 C38 C39 -0.4(6)
C37 C38 C39 C40 -2.0(6)
C36 C35 C40 C39 0.9(5)
C34 C35 C40 C39 174.0(3)
C38 C39 C40 C35 1.7(5)
C4 C5 N1 N2 -0.1(3)
C13 C5 N1 N2 177.0(2)
O1 C3 N2 N1 179.9(2)
C4 C3 N2 N1 1.5(3)
O1 C3 N2 C6 -1.3(4)
C4 C3 N2 C6 -179.7(3)
C5 N1 N2 C3 -0.9(3)
C5 N1 N2 C6 -179.9(2)
C11 C6 N2 C3 153.3(3)
C7 C6 N2 C3 -28.4(4)
C11 C6 N2 N1 -27.9(4)
C7 C6 N2 N1 150.4(3)
C24 C25 N21 N22 0.0(3)
C33 C25 N21 N22 178.2(2)
O3 C23 N22 N21 -179.5(2)
C24 C23 N22 N21 1.2(3)
O3 C23 N22 C26 10.5(4)
C24 C23 N22 C26 -168.8(2)
C25 N21 N22 C23 -0.8(3)
C25 N21 N22 C26 170.4(2)
C31 C26 N22 C23 -24.2(4)
C27 C26 N22 C23 156.4(3)
C31 C26 N22 N21 166.5(3)
C27 C26 N22 N21 -12.8(4)
N2 C3 O1 V1 170.14(18)
C4 C3 O1 V1 -11.9(4)
C4 C14 O2 V1 -11.7(4)
C15 C14 O2 V1 166.98(18)
N22 C23 O3 V1 179.06(16)
C24 C23 O3 V1 -1.9(4)
C24 C34 O4 V1 -24.6(4)
C35 C34 O4 V1 153.93(19)
C3 O1 V1 O5 -92.1(2)
C3 O1 V1 O3 95.5(3)
C3 O1 V1 O2 7.3(2)
C3 O1 V1 O6 169.5(2)
C3 O1 V1 O4 86.1(2)
C23 O3 V1 O5 171.7(2)
C23 O3 V1 O1 -15.9(4)
C23 O3 V1 O2 72.7(2)
C23 O3 V1 O6 -89.5(2)
C23 O3 V1 O4 -6.5(2)
C14 O2 V1 O5 103.1(2)
C14 O2 V1 O1 3.7(2)
C14 O2 V1 O3 -161.5(2)
C14 O2 V1 O6 -79.1(4)
C14 O2 V1 O4 -78.2(2)
C34 O4 V1 O1 -162.0(2)
C34 O4 V1 O3 20.5(2)
C34 O4 V1 O2 -69.3(2)
C34 O4 V1 O6 110.4(2)
